data_7234403
loop_
_publ_author_name
'Min Ren'
'Carlos D. S. Brites'
'Song-Song Bao'
'Rute A. S. Ferreira'
'Li-Min Zheng'
'Luis D. Carlos'

_publ_section_title
;
 A cryogenic luminescent ratiometric thermometer based on a lanthanide
 phosphonate dimer
;
_journal_name_full 'Journal of Materials Chemistry C'
_journal_page_first 8480
_journal_page_last 8484
_journal_paper_doi 10.1039/C5TC01468A
_journal_volume 3
_journal_year 2015
_chemical_formula_moiety 'C18 H48 N8 O26 P6 Tb2, 8(H2 O)'
_chemical_formula_sum 'C18 H64 N8 O34 P6 Tb2'
_chemical_formula_weight 1440.43
_space_group_crystal_system monoclinic
_space_group_IT_number 14
_space_group_name_Hall '-P 2ybc'
_space_group_name_H-M_alt 'P 1 21/c 1'
_atom_sites_solution_hydrogens mixed
_cell_angle_alpha 90
_cell_angle_beta 108.512(2)
_cell_angle_gamma 90
_cell_formula_units_Z 2
_cell_length_a 10.8448(8)
_cell_length_b 13.1903(10)
_cell_length_c 16.9763(15)
_cell_measurement_reflns_used 2950
_cell_measurement_temperature 173(2)
_cell_measurement_theta_max 25.90
_cell_measurement_theta_min 2.96
_cell_volume 2302.7(3)
_computing_cell_refinement SMART
_computing_data_collection 'SMART (Bruker, 2000)'
_computing_data_reduction 'SAINT (Bruker, 2000)'
_computing_molecular_graphics SHELXTL
_computing_publication_material SHELXTL
_computing_structure_refinement 'SHELXL-2013 (Sheldrick, 2013)'
_computing_structure_solution 'SHELXTL (Bruker, 2000)'
_diffrn_ambient_temperature 173(2)
_diffrn_measured_fraction_theta_full 0.986
_diffrn_measured_fraction_theta_max 0.976
_diffrn_measurement_device_type 'CCD area detector'
_diffrn_measurement_method 'phi and omega scans'
_diffrn_radiation_type MoK\a
_diffrn_radiation_wavelength 0.71073
_diffrn_reflns_av_R_equivalents 0.0923
_diffrn_reflns_av_unetI/netI 0.0937
_diffrn_reflns_Laue_measured_fraction_full 0.986
_diffrn_reflns_Laue_measured_fraction_max 0.976
_diffrn_reflns_limit_h_max 13
_diffrn_reflns_limit_h_min -13
_diffrn_reflns_limit_k_max 15
_diffrn_reflns_limit_k_min -16
_diffrn_reflns_limit_l_max 20
_diffrn_reflns_limit_l_min -19
_diffrn_reflns_number 13397
_diffrn_reflns_point_group_measured_fraction_full 0.986
_diffrn_reflns_point_group_measured_fraction_max 0.976
_diffrn_reflns_theta_full 25.242
_diffrn_reflns_theta_max 25.994
_diffrn_reflns_theta_min 2.965
_diffrn_source 'sealed tube'
_exptl_absorpt_coefficient_mu 3.367
_exptl_absorpt_correction_T_max 0.761
_exptl_absorpt_correction_T_min 0.420
_exptl_absorpt_correction_type multi-scan
_exptl_absorpt_process_details 'SADABS(Bruker, 2000)'
_exptl_crystal_colour colorless
_exptl_crystal_density_diffrn 2.077
_exptl_crystal_description sheet-like
_exptl_crystal_F_000 1440
_exptl_crystal_size_max 0.25
_exptl_crystal_size_mid 0.22
_exptl_crystal_size_min 0.08
_refine_diff_density_max 0.985
_refine_diff_density_min -1.082
_refine_diff_density_rms 0.203
_refine_ls_extinction_coef .
_refine_ls_extinction_method none
_refine_ls_goodness_of_fit_ref 1.012
_refine_ls_hydrogen_treatment constr
_refine_ls_matrix_type full
_refine_ls_number_parameters 307
_refine_ls_number_reflns 4421
_refine_ls_number_restraints 38
_refine_ls_restrained_S_all 1.014
_refine_ls_R_factor_all 0.0854
_refine_ls_R_factor_gt 0.0412
_refine_ls_shift/su_max 0.000
_refine_ls_shift/su_mean 0.000
_refine_ls_structure_factor_coef Fsqd
_refine_ls_weighting_details 'w=1/[\s^2^(Fo^2^)+(0.0226P)^2^] where P=(Fo^2^+2Fc^2^)/3'
_refine_ls_weighting_scheme calc
_refine_ls_wR_factor_gt 0.0623
_refine_ls_wR_factor_ref 0.0722
_reflns_Friedel_coverage 0.000
_reflns_Friedel_fraction_full .
_reflns_Friedel_fraction_max .
_reflns_number_gt 3064
_reflns_number_total 4421
_reflns_threshold_expression 'I > 2\s(I)'
_cod_data_source_file J-Mater-Chem-C-2015-3-8480.cif
_cod_data_source_block 1
_cod_original_sg_symbol_H-M 'P 21/c'
_cod_database_code 7234403
_shelx_space_group_comment
;
The symmetry employed for this shelxl refinement is uniquely defined
by the following loop, which should always be used as a source of
symmetry information in preference to the above space-group names.
They are only intended as comments.
;
_shelxl_version_number 2013-4

loop_
_space_group_symop_operation_xyz
'x, y, z'
'-x, y+1/2, -z+1/2'
'-x, -y, -z'
'x, -y-1/2, z-1/2'

loop_
_atom_site_label
_atom_site_type_symbol
_atom_site_fract_x
_atom_site_fract_y
_atom_site_fract_z
_atom_site_U_iso_or_equiv
_atom_site_adp_type
_atom_site_occupancy
_atom_site_site_symmetry_order
_atom_site_calc_flag
_atom_site_refinement_flags_posn
_atom_site_refinement_flags_adp
_atom_site_refinement_flags_occupancy
_atom_site_disorder_assembly
_atom_site_disorder_group
Tb1 Tb 0.12608(3) 1.05645(2) 0.10388(2) 0.00845(9) Uani 1 1 d . . . . .
P1 P -0.13316(16) 0.97095(12) 0.11402(10) 0.0092(4) Uani 1 1 d . . . . .
P2 P 0.16939(16) 0.81166(12) 0.02475(10) 0.0098(4) Uani 1 1 d . . . . .
P3 P 0.33985(17) 0.97647(13) 0.32079(10) 0.0133(4) Uani 1 1 d . . . . .
C1 C -0.0498(6) 0.6687(4) 0.1644(4) 0.0134(13) Uani 1 1 d . U . . .
H1A H -0.0136 0.6339 0.2185 0.016 Uiso 1 1 calc R U . . .
H1B H -0.1446 0.6557 0.1436 0.016 Uiso 1 1 calc R U . . .
C2 C 0.0131(6) 0.6273(5) 0.1034(4) 0.0151(15) Uani 1 1 d . . . . .
H2A H 0.0069 0.5524 0.1019 0.018 Uiso 1 1 calc R U . . .
H2B H -0.0333 0.6533 0.0470 0.018 Uiso 1 1 calc R U . . .
C3 C 0.2388(6) 0.6017(4) 0.1959(4) 0.0129(14) Uani 1 1 d . . . . .
H3A H 0.2819 0.5478 0.1735 0.015 Uiso 1 1 calc R U . . .
H3B H 0.1904 0.5690 0.2297 0.015 Uiso 1 1 calc R U . . .
C4 C 0.3412(6) 0.6737(5) 0.2503(4) 0.0162(15) Uani 1 1 d . . . . .
H4A H 0.3823 0.6420 0.3053 0.019 Uiso 1 1 calc R U . . .
H4B H 0.4098 0.6854 0.2243 0.019 Uiso 1 1 calc R U . . .
C5 C 0.1782(6) 0.7584(5) 0.3028(4) 0.0122(14) Uani 1 1 d . U . . .
H5A H 0.1593 0.6849 0.3024 0.015 Uiso 1 1 calc R U . . .
H5B H 0.2139 0.7797 0.3616 0.015 Uiso 1 1 calc R U . . .
C6 C 0.0522(6) 0.8138(5) 0.2638(4) 0.0121(13) Uani 1 1 d . U . . .
H6A H 0.0714 0.8872 0.2635 0.015 Uiso 1 1 calc R U . . .
H6B H -0.0035 0.8042 0.2995 0.015 Uiso 1 1 calc R U . . .
C7 C -0.1500(6) 0.8412(4) 0.1469(4) 0.0120(13) Uani 1 1 d . U . . .
H7A H -0.1882 0.8435 0.1927 0.014 Uiso 1 1 calc R U . . .
H7B H -0.2118 0.8046 0.0999 0.014 Uiso 1 1 calc R U . . .
C8 C 0.1999(6) 0.6801(5) 0.0588(4) 0.0155(15) Uani 1 1 d . . . . .
H8A H 0.1583 0.6345 0.0116 0.019 Uiso 1 1 calc R U . . .
H8B H 0.2947 0.6670 0.0771 0.019 Uiso 1 1 calc R U . . .
C9 C 0.3876(6) 0.8474(4) 0.3073(4) 0.0127(14) Uani 1 1 d . . . . .
H9A H 0.4531 0.8500 0.2779 0.015 Uiso 1 1 d R U . . .
H9B H 0.4310 0.8185 0.3631 0.015 Uiso 1 1 d R U . . .
N1 N -0.0251(5) 0.7822(4) 0.1757(3) 0.0113(10) Uani 1 1 d . U . . .
H1C H 0.0220 0.8002 0.1428 0.014 Uiso 1 1 d R U . . .
N2 N 0.1488(5) 0.6576(4) 0.1276(3) 0.0139(13) Uani 1 1 d . . . . .
N3 N 0.2816(5) 0.7744(4) 0.2618(3) 0.0123(12) Uani 1 1 d . U . . .
H3C H 0.2379 0.8032 0.2052 0.015 Uiso 1 1 calc R U . . .
N4 N 0.1966(6) 1.2774(4) 0.1210(4) 0.0254(13) Uani 1 1 d . U . . .
O1 O -0.0909(4) 0.9623(3) 0.0363(2) 0.0092(9) Uani 1 1 d . . . . .
O2 O -0.0205(4) 1.0221(3) 0.1791(2) 0.0114(10) Uani 1 1 d . . . . .
O3 O -0.2654(4) 1.0177(3) 0.0994(2) 0.0144(10) Uani 1 1 d . . . . .
O4 O 0.1691(4) 0.8734(3) 0.1008(2) 0.0113(10) Uani 1 1 d . . . . .
O5 O 0.2955(4) 0.8334(3) 0.0009(2) 0.0143(10) Uani 1 1 d . . . . .
H5C H 0.2822 0.8826 -0.0321 0.021 Uiso 1 1 calc R U . . .
O6 O 0.0482(4) 0.8219(3) -0.0490(2) 0.0110(10) Uani 1 1 d . . . . .
O7 O 0.2547(4) 1.0146(3) 0.2382(2) 0.0162(10) Uani 1 1 d . . . . .
O8 O 0.2557(4) 0.9680(3) 0.3814(2) 0.0168(11) Uani 1 1 d . . . . .
H8C H 0.2835 1.0095 0.4206 0.025 Uiso 1 1 calc R U . . .
O9 O 0.4651(4) 1.0311(3) 0.3623(3) 0.0168(11) Uani 1 1 d . . . . .
O10 O 0.1977(4) 1.2383(3) 0.0543(3) 0.0195(11) Uani 1 1 d . . . . .
O11 O 0.1891(4) 1.2193(3) 0.1795(3) 0.0177(11) Uani 1 1 d . . . . .
O12 O 0.1991(5) 1.3712(4) 0.1303(3) 0.0357(12) Uani 1 1 d . U . . .
O1W O 0.3437(4) 1.0645(3) 0.1008(2) 0.0198(10) Uani 1 1 d . . . . .
H1WA H 0.4036 1.0206 0.1182 0.024 Uiso 1 1 d R U . . .
H1WB H 0.3547 1.0991 0.0612 0.024 Uiso 1 1 d R U . . .
O2W O 0.6545(4) 0.9342(4) 0.4794(2) 0.0256(11) Uani 1 1 d . . . . .
H2WA H 0.6055 0.9792 0.4495 0.031 Uiso 1 1 d R U . . .
H2WB H 0.6748 0.8896 0.4495 0.031 Uiso 1 1 d R U . . .
O3W O 0.5508(5) 0.7141(4) 0.4814(3) 0.0328(13) Uani 1 1 d . . . . .
H3WA H 0.5814 0.7724 0.4985 0.039 Uiso 1 1 d R U . . .
H3WB H 0.4812 0.7033 0.4925 0.039 Uiso 1 1 d R U . . .
O4W O 0.4527(4) 0.4402(4) 0.3381(3) 0.0265(11) Uani 1 1 d . . . . .
H4WA H 0.3936 0.4634 0.3562 0.032 Uiso 1 1 d R U . . .
H4WB H 0.4790 0.3854 0.3645 0.032 Uiso 1 1 d R U . . .
O5W O 0.4165(5) 0.2309(4) 0.3279(3) 0.0372(14) Uani 1 1 d . . . . .
H5WA H 0.3713 0.2238 0.2771 0.045 Uiso 1 1 d R U . . .
H5WB H 0.4492 0.1742 0.3485 0.045 Uiso 1 1 d R U . . .

loop_
_atom_site_aniso_label
_atom_site_aniso_U_11
_atom_site_aniso_U_22
_atom_site_aniso_U_33
_atom_site_aniso_U_23
_atom_site_aniso_U_13
_atom_site_aniso_U_12
Tb1 0.01135(15) 0.00740(15) 0.00693(14) -0.00011(15) 0.00339(11) -0.00002(16)
P1 0.0118(9) 0.0079(9) 0.0086(8) 0.0009(6) 0.0044(7) 0.0001(7)
P2 0.0132(9) 0.0079(9) 0.0089(8) 0.0000(7) 0.0044(7) 0.0006(7)
P3 0.0159(10) 0.0121(9) 0.0098(9) -0.0004(7) 0.0013(8) -0.0009(7)
C1 0.013(3) 0.007(3) 0.015(3) 0.003(2) -0.001(3) -0.006(2)
C2 0.024(4) 0.008(3) 0.012(4) 0.003(3) 0.003(3) 0.001(3)
C3 0.015(4) 0.009(3) 0.013(3) 0.002(3) 0.002(3) 0.006(3)
C4 0.016(4) 0.011(4) 0.018(4) -0.002(3) 0.002(3) 0.004(3)
C5 0.021(4) 0.009(3) 0.004(3) 0.003(3) 0.002(3) -0.001(3)
C6 0.013(3) 0.012(3) 0.012(3) 0.003(2) 0.006(2) -0.003(2)
C7 0.012(3) 0.009(3) 0.016(3) 0.001(2) 0.005(2) -0.004(2)
C8 0.028(4) 0.008(3) 0.015(4) 0.002(3) 0.013(3) 0.002(3)
C9 0.011(3) 0.014(4) 0.011(3) -0.004(3) 0.001(3) -0.005(3)
N1 0.013(2) 0.008(2) 0.014(2) 0.0023(18) 0.0054(19) -0.0021(18)
N2 0.021(3) 0.011(3) 0.011(3) 0.003(2) 0.008(3) -0.003(2)
N3 0.011(3) 0.013(3) 0.011(3) 0.002(2) 0.001(2) 0.002(2)
N4 0.036(3) 0.012(2) 0.031(3) -0.003(3) 0.014(3) -0.005(3)
O1 0.010(2) 0.012(3) 0.006(2) -0.0013(18) 0.0039(18) 0.0045(18)
O2 0.013(2) 0.013(2) 0.008(2) -0.0019(18) 0.004(2) -0.0037(19)
O3 0.016(3) 0.016(2) 0.014(2) 0.0016(19) 0.010(2) 0.002(2)
O4 0.018(3) 0.007(2) 0.009(2) 0.0024(18) 0.004(2) 0.0052(19)
O5 0.013(2) 0.012(2) 0.017(3) 0.0030(19) 0.005(2) 0.0041(19)
O6 0.013(2) 0.007(2) 0.010(2) -0.0048(18) -0.0011(19) 0.0009(19)
O7 0.018(3) 0.019(3) 0.010(2) -0.0039(19) 0.002(2) -0.001(2)
O8 0.022(3) 0.014(3) 0.014(2) -0.0056(19) 0.006(2) -0.007(2)
O9 0.016(3) 0.012(3) 0.020(2) 0.0002(19) 0.002(2) -0.0034(19)
O10 0.020(3) 0.025(3) 0.015(3) -0.003(2) 0.008(2) 0.001(2)
O11 0.031(3) 0.011(2) 0.013(2) 0.001(2) 0.011(2) -0.004(2)
O12 0.054(3) 0.015(2) 0.041(3) -0.004(2) 0.020(2) -0.007(2)
O1W 0.013(2) 0.024(3) 0.023(2) 0.014(2) 0.007(2) 0.008(2)
O2W 0.032(3) 0.025(3) 0.016(2) -0.006(2) 0.003(2) 0.006(3)
O3W 0.028(3) 0.032(3) 0.043(3) -0.001(3) 0.018(3) 0.001(3)
O4W 0.020(3) 0.025(3) 0.042(3) 0.000(3) 0.020(2) 0.001(2)
O5W 0.034(3) 0.020(3) 0.048(4) -0.008(3) 0.001(3) 0.001(2)

loop_
_atom_type_symbol
_atom_type_description
_atom_type_scat_dispersion_real
_atom_type_scat_dispersion_imag
_atom_type_scat_source
C C 0.0033 0.0016 'International Tables Vol C Tables 4.2.6.8 and 6.1.1.4'
H H 0.0000 0.0000 'International Tables Vol C Tables 4.2.6.8 and 6.1.1.4'
N N 0.0061 0.0033 'International Tables Vol C Tables 4.2.6.8 and 6.1.1.4'
O O 0.0106 0.0060 'International Tables Vol C Tables 4.2.6.8 and 6.1.1.4'
P P 0.1023 0.0942 'International Tables Vol C Tables 4.2.6.8 and 6.1.1.4'
Tb Tb -0.1723 4.1537 'International Tables Vol C Tables 4.2.6.8 and 6.1.1.4'

loop_
_geom_angle_atom_site_label_1
_geom_angle_atom_site_label_2
_geom_angle_atom_site_label_3
_geom_angle
_geom_angle_site_symmetry_1
_geom_angle_site_symmetry_3
O1 Tb1 O7 146.93(14) 3_575 .
O1 Tb1 O2 127.97(13) 3_575 .
O7 Tb1 O2 73.96(14) . .
O1 Tb1 O1W 79.75(14) 3_575 .
O7 Tb1 O1W 75.08(14) . .
O2 Tb1 O1W 149.02(14) . .
O1 Tb1 O6 79.68(13) 3_575 3_575
O7 Tb1 O6 133.07(13) . 3_575
O2 Tb1 O6 76.13(13) . 3_575
O1W Tb1 O6 128.20(14) . 3_575
O1 Tb1 O4 80.98(13) 3_575 .
O7 Tb1 O4 74.33(14) . .
O2 Tb1 O4 89.31(13) . .
O1W Tb1 O4 81.23(14) . .
O6 Tb1 O4 140.30(13) 3_575 .
O1 Tb1 O11 123.75(14) 3_575 .
O7 Tb1 O11 73.62(14) . .
O2 Tb1 O11 90.48(13) . .
O1W Tb1 O11 82.00(14) . .
O6 Tb1 O11 71.32(14) 3_575 .
O4 Tb1 O11 146.68(14) . .
O1 Tb1 O1 70.13(14) 3_575 .
O7 Tb1 O1 119.90(13) . .
O2 Tb1 O1 58.49(12) . .
O1W Tb1 O1 141.36(13) . .
O6 Tb1 O1 70.08(13) 3_575 .
O4 Tb1 O1 70.83(13) . .
O11 Tb1 O1 135.00(13) . .
O1 Tb1 O10 75.31(13) 3_575 .
O7 Tb1 O10 111.61(14) . .
O2 Tb1 O10 129.49(13) . .
O1W Tb1 O10 64.75(14) . .
O6 Tb1 O10 64.21(13) 3_575 .
O4 Tb1 O10 141.19(13) . .
O11 Tb1 O10 48.86(13) . .
O1 Tb1 O10 126.32(13) . .
O1 Tb1 Tb1 37.41(9) 3_575 3_575
O7 Tb1 Tb1 143.49(10) . 3_575
O2 Tb1 Tb1 90.92(10) . 3_575
O1W Tb1 Tb1 113.72(10) . 3_575
O6 Tb1 Tb1 71.15(9) 3_575 3_575
O4 Tb1 Tb1 72.41(9) . 3_575
O11 Tb1 Tb1 140.90(10) . 3_575
O1 Tb1 Tb1 32.73(8) . 3_575
O10 Tb1 Tb1 103.70(9) . 3_575
O3 P1 O2 116.2(2) . .
O3 P1 O1 114.7(2) . .
O2 P1 O1 105.5(2) . .
O3 P1 C7 104.6(2) . .
O2 P1 C7 109.2(3) . .
O1 P1 C7 106.2(2) . .
O6 P2 O4 114.8(2) . .
O6 P2 O5 111.8(2) . .
O4 P2 O5 110.9(2) . .
O6 P2 C8 111.8(3) . .
O4 P2 C8 106.7(3) . .
O5 P2 C8 99.8(3) . .
O7 P3 O9 118.4(3) . .
O7 P3 O8 108.7(2) . .
O9 P3 O8 110.6(2) . .
O7 P3 C9 108.2(3) . .
O9 P3 C9 104.9(3) . .
O8 P3 C9 105.2(3) . .
C2 C1 N1 110.1(5) . .
C2 C1 H1A 109.6 . .
N1 C1 H1A 109.6 . .
C2 C1 H1B 109.6 . .
N1 C1 H1B 109.6 . .
H1A C1 H1B 108.2 . .
N2 C2 C1 110.0(5) . .
N2 C2 H2A 109.7 . .
C1 C2 H2A 109.7 . .
N2 C2 H2B 109.7 . .
C1 C2 H2B 109.7 . .
H2A C2 H2B 108.2 . .
N2 C3 C4 109.9(5) . .
N2 C3 H3A 109.7 . .
C4 C3 H3A 109.7 . .
N2 C3 H3B 109.7 . .
C4 C3 H3B 109.7 . .
H3A C3 H3B 108.2 . .
N3 C4 C3 111.3(5) . .
N3 C4 H4A 109.4 . .
C3 C4 H4A 109.4 . .
N3 C4 H4B 109.4 . .
C3 C4 H4B 109.4 . .
H4A C4 H4B 108.0 . .
C6 C5 N3 115.6(5) . .
C6 C5 H5A 108.4 . .
N3 C5 H5A 108.4 . .
C6 C5 H5B 108.4 . .
N3 C5 H5B 108.4 . .
H5A C5 H5B 107.4 . .
C5 C6 N1 116.0(5) . .
C5 C6 H6A 108.3 . .
N1 C6 H6A 108.3 . .
C5 C6 H6B 108.3 . .
N1 C6 H6B 108.3 . .
H6A C6 H6B 107.4 . .
N1 C7 P1 114.7(4) . .
N1 C7 H7A 108.6 . .
P1 C7 H7A 108.6 . .
N1 C7 H7B 108.6 . .
P1 C7 H7B 108.6 . .
H7A C7 H7B 107.6 . .
N2 C8 P2 111.5(4) . .
N2 C8 H8A 109.3 . .
P2 C8 H8A 109.3 . .
N2 C8 H8B 109.3 . .
P2 C8 H8B 109.3 . .
H8A C8 H8B 108.0 . .
N3 C9 P3 117.5(4) . .
N3 C9 H9A 108.4 . .
P3 C9 H9A 108.0 . .
N3 C9 H9B 107.3 . .
P3 C9 H9B 108.0 . .
H9A C9 H9B 107.2 . .
C7 N1 C1 111.4(4) . .
C7 N1 C6 109.6(5) . .
C1 N1 C6 114.4(5) . .
C7 N1 H1C 107.0 . .
C1 N1 H1C 107.0 . .
C6 N1 H1C 107.0 . .
C2 N2 C3 116.6(5) . .
C2 N2 C8 115.7(5) . .
C3 N2 C8 114.0(5) . .
C9 N3 C5 114.1(5) . .
C9 N3 C4 109.7(4) . .
C5 N3 C4 110.2(4) . .
C9 N3 H3C 107.5 . .
C5 N3 H3C 107.5 . .
C4 N3 H3C 107.5 . .
O12 N4 O10 121.3(6) . .
O12 N4 O11 120.1(6) . .
O10 N4 O11 118.6(6) . .
P1 O1 Tb1 154.4(2) . 3_575
P1 O1 Tb1 93.49(18) . .
Tb1 O1 Tb1 109.87(14) 3_575 .
P1 O2 Tb1 102.38(19) . .
P2 O4 Tb1 126.3(2) . .
P2 O5 H5C 109.5 . .
P2 O6 Tb1 138.2(2) . 3_575
P3 O7 Tb1 173.6(3) . .
P3 O8 H8C 109.5 . .
N4 O10 Tb1 89.9(4) . .
N4 O11 Tb1 101.1(4) . .
Tb1 O1W H1WA 128.0 . .
Tb1 O1W H1WB 115.5 . .
H1WA O1W H1WB 110.8 . .
H2WA O2W H2WB 110.9 . .
H3WA O3W H3WB 110.8 . .
H4WA O4W H4WB 106.3 . .
H5WA O5W H5WB 110.4 . .

loop_
_geom_bond_atom_site_label_1
_geom_bond_atom_site_label_2
_geom_bond_distance
_geom_bond_site_symmetry_2
Tb1 O1 2.300(4) 3_575
Tb1 O7 2.330(4) .
Tb1 O2 2.377(4) .
Tb1 O1W 2.380(4) .
Tb1 O6 2.429(4) 3_575
Tb1 O4 2.463(4) .
Tb1 O11 2.484(4) .
Tb1 O1 2.585(4) .
Tb1 O10 2.735(4) .
Tb1 Tb1 4.0013(7) 3_575
P1 O3 1.507(4) .
P1 O2 1.520(4) .
P1 O1 1.533(4) .
P1 C7 1.827(6) .
P2 O6 1.506(4) .
P2 O4 1.528(4) .
P2 O5 1.571(4) .
P2 C8 1.826(6) .
P3 O7 1.500(4) .
P3 O9 1.501(4) .
P3 O8 1.582(4) .
P3 C9 1.815(6) .
C1 C2 1.511(8) .
C1 N1 1.521(7) .
C1 H1A 0.9900 .
C1 H1B 0.9900 .
C2 N2 1.453(7) .
C2 H2A 0.9900 .
C2 H2B 0.9900 .
C3 N2 1.457(7) .
C3 C4 1.529(8) .
C3 H3A 0.9900 .
C3 H3B 0.9900 .
C4 N3 1.517(7) .
C4 H4A 0.9900 .
C4 H4B 0.9900 .
C5 C6 1.505(8) .
C5 N3 1.511(7) .
C5 H5A 0.9900 .
C5 H5B 0.9900 .
C6 N1 1.523(7) .
C6 H6A 0.9900 .
C6 H6B 0.9900 .
C7 N1 1.503(7) .
C7 H7A 0.9900 .
C7 H7B 0.9900 .
C8 N2 1.473(7) .
C8 H8A 0.9900 .
C8 H8B 0.9900 .
C9 N3 1.511(7) .
C9 H9A 0.9900 .
C9 H9B 0.9901 .
N1 H1C 0.9001 .
N3 H3C 1.0000 .
N4 O12 1.246(7) .
N4 O10 1.247(6) .
N4 O11 1.277(6) .
O1 Tb1 2.300(4) 3_575
O5 H5C 0.8400 .
O6 Tb1 2.429(4) 3_575
O8 H8C 0.8400 .
O1W H1WA 0.8502 .
O1W H1WB 0.8510 .
O2W H2WA 0.8496 .
O2W H2WB 0.8513 .
O3W H3WA 0.8519 .
O3W H3WB 0.8460 .
O4W H4WA 0.8497 .
O4W H4WB 0.8497 .
O5W H5WA 0.8513 .
O5W H5WB 0.8547 .

loop_
_geom_hbond_atom_site_label_D
_geom_hbond_atom_site_label_H
_geom_hbond_atom_site_label_A
_geom_hbond_distance_DH
_geom_hbond_distance_HA
_geom_hbond_distance_DA
_geom_hbond_angle_DHA
_geom_hbond_site_symmetry_A
O5W H5WB O9 0.85 1.90 2.715(6) 158.3 1_545
O5W H5WA O11 0.85 2.14 2.917(7) 151.8 1_545
O4W H4WB O5W 0.85 2.18 2.785(7) 128.6 .
O4W H4WA O3 0.85 1.92 2.768(6) 177.8 2_545
O3W H3WB O5 0.85 2.12 2.958(6) 170.9 4_576
O3W H3WA O2W 0.85 2.33 3.118(7) 152.9 .
O2W H2WB O12 0.85 2.22 2.926(6) 139.9 2_645
O2W H2WB O10 0.85 2.44 3.187(6) 146.9 2_645
O2W H2WB N4 0.85 2.57 3.397(7) 162.9 2_645
O2W H2WA O9 0.85 1.88 2.685(6) 157.0 .
O1W H1WB O3W 0.85 2.08 2.856(6) 150.5 2_655
O1W H1WA O4W 0.85 1.84 2.681(6) 172.3 2_655
O8 H8C O2W 0.84 1.78 2.594(6) 163.8 3_676
O5 H5C O3 0.84 1.71 2.552(6) 176.2 3_575
N3 H3C O4 1.00 1.93 2.922(6) 172.5 .
N1 H1C O4 0.90 2.17 3.033(6) 160.5 .
C9 H9B O3W 0.99 2.44 3.411(8) 166.2 .
C6 H6B O11 0.99 2.43 3.305(7) 147.6 2_545
C6 H6A O8 0.99 2.57 3.193(7) 120.9 .
C6 H6A O2 0.99 2.30 3.085(7) 135.1 .
C5 H5B O8 0.99 2.53 3.069(7) 114.2 .
C4 H4B O5W 0.99 2.40 3.385(8) 173.1 2_655
C3 H3A O12 0.99 2.52 3.219(8) 127.4 1_545
C2 H2B O10 0.99 2.50 3.413(8) 153.7 3_575
C1 H1A O2 0.99 2.22 3.178(7) 162.4 2_545

loop_
_geom_torsion_atom_site_label_1
_geom_torsion_atom_site_label_2
_geom_torsion_atom_site_label_3
_geom_torsion_atom_site_label_4
_geom_torsion
_geom_torsion_site_symmetry_1
_geom_torsion_site_symmetry_2
_geom_torsion_site_symmetry_3
_geom_torsion_site_symmetry_4
N1 C1 C2 N2 51.8(7) . . . .
N2 C3 C4 N3 39.9(7) . . . .
N3 C5 C6 N1 64.7(7) . . . .
O3 P1 C7 N1 -172.7(4) . . . .
O2 P1 C7 N1 -47.7(5) . . . .
O1 P1 C7 N1 65.6(5) . . . .
O6 P2 C8 N2 -96.1(5) . . . .
O4 P2 C8 N2 30.2(5) . . . .
O5 P2 C8 N2 145.6(4) . . . .
O7 P3 C9 N3 -49.1(5) . . . .
O9 P3 C9 N3 -176.4(4) . . . .
O8 P3 C9 N3 66.9(5) . . . .
P1 C7 N1 C1 -154.0(4) . . . .
P1 C7 N1 C6 78.3(5) . . . .
C2 C1 N1 C7 116.9(5) . . . .
C2 C1 N1 C6 -118.1(5) . . . .
C5 C6 N1 C7 177.9(5) . . . .
C5 C6 N1 C1 51.9(7) . . . .
C1 C2 N2 C3 77.5(6) . . . .
C1 C2 N2 C8 -144.2(5) . . . .
C4 C3 N2 C2 -142.4(5) . . . .
C4 C3 N2 C8 78.7(6) . . . .
P2 C8 N2 C2 86.4(6) . . . .
P2 C8 N2 C3 -134.2(5) . . . .
P3 C9 N3 C5 -60.5(6) . . . .
P3 C9 N3 C4 175.2(4) . . . .
C6 C5 N3 C9 102.4(6) . . . .
C6 C5 N3 C4 -133.7(5) . . . .
C3 C4 N3 C9 -173.5(5) . . . .
C3 C4 N3 C5 60.0(6) . . . .
O3 P1 O1 Tb1 -30.1(6) . . . 3_575
O2 P1 O1 Tb1 -159.2(5) . . . 3_575
C7 P1 O1 Tb1 84.9(6) . . . 3_575
O3 P1 O1 Tb1 126.2(2) . . . .
O2 P1 O1 Tb1 -3.0(2) . . . .
C7 P1 O1 Tb1 -118.8(2) . . . .
O3 P1 O2 Tb1 -125.0(2) . . . .
O1 P1 O2 Tb1 3.3(2) . . . .
C7 P1 O2 Tb1 117.1(2) . . . .
O6 P2 O4 Tb1 -53.1(3) . . . .
O5 P2 O4 Tb1 74.8(3) . . . .
C8 P2 O4 Tb1 -177.5(3) . . . .
O4 P2 O6 Tb1 24.4(4) . . . 3_575
O5 P2 O6 Tb1 -103.0(3) . . . 3_575
C8 P2 O6 Tb1 146.1(3) . . . 3_575
O12 N4 O10 Tb1 -166.1(6) . . . .
O11 N4 O10 Tb1 12.0(6) . . . .
O12 N4 O11 Tb1 164.6(5) . . . .
O10 N4 O11 Tb1 -13.5(6) . . . .
